data_4113999
loop_
_publ_author_name
'Russell A. Stapleton'
'Brandon R. Galan'
'Scott Collins'
'Richard S. Simons'
'Jered C. Garrison'
'Wiley J. Youngs'

_publ_section_title
;
 Bulky Aluminum Alkyl Scavengers in Olefin Polymerization with Group 4
 Catalysts
;
_journal_name_full 'Journal of the American Chemical Society'
_journal_page_first 9246
_journal_page_last 9247
_journal_paper_doi 10.1021/ja030121+
_journal_volume 125
_journal_year 2003
_chemical_formula_moiety 'C31 H51 Al O2, 2(C4 H8 O)'
_chemical_formula_sum 'C39 H67 Al O5'
_chemical_formula_weight 642.91
_chemical_name_systematic
; 
 ? 
;
_space_group_IT_number 9
_symmetry_cell_setting monoclinic
_symmetry_space_group_name_Hall 'C -2yc'
_symmetry_space_group_name_H-M 'C 1 c 1'
_atom_sites_solution_hydrogens geom
_atom_sites_solution_primary direct
_atom_sites_solution_secondary difmap
_audit_creation_method SHELXL-97
_cell_angle_alpha 90.00
_cell_angle_beta 98.436(2)
_cell_angle_gamma 90.00
_cell_formula_units_Z 4
_cell_length_a 15.2211(13)
_cell_length_b 16.7155(14)
_cell_length_c 15.1522(13)
_cell_measurement_reflns_used 283
_cell_measurement_temperature 100(2)
_cell_measurement_theta_max 25.03
_cell_measurement_theta_min 1.82
_cell_volume 3813.4(6)
_computing_cell_refinement 'Bruker Smart'
_computing_data_collection 'Bruker Smart'
_computing_data_reduction 'Bruker Saint''
_computing_molecular_graphics 'Bruker SHELXTL'
_computing_publication_material 'Bruker SHELXTL'
_computing_structure_refinement 'Bruker SHELXTL'
_computing_structure_solution 'Bruker SHELXTL'
_diffrn_ambient_temperature 100(2)
_diffrn_measured_fraction_theta_full 0.997
_diffrn_measured_fraction_theta_max 0.997
_diffrn_measurement_device_type 'Bruker Apex CCD'
_diffrn_measurement_method 'phi and omega scans'
_diffrn_radiation_monochromator graphite
_diffrn_radiation_source 'fine-focus sealed tube'
_diffrn_radiation_type MoK\a
_diffrn_radiation_wavelength 0.71073
_diffrn_reflns_av_R_equivalents 0.0564
_diffrn_reflns_av_sigmaI/netI 0.0895
_diffrn_reflns_limit_h_max 18
_diffrn_reflns_limit_h_min -17
_diffrn_reflns_limit_k_max 19
_diffrn_reflns_limit_k_min -19
_diffrn_reflns_limit_l_max 17
_diffrn_reflns_limit_l_min -17
_diffrn_reflns_number 14120
_diffrn_reflns_theta_full 25.03
_diffrn_reflns_theta_max 25.03
_diffrn_reflns_theta_min 1.82
_exptl_absorpt_coefficient_mu 0.092
_exptl_absorpt_correction_type 'multi-scan SADABS'
_exptl_absorpt_process_details 'Ratio of minimum to maximum transmission factor equals 0.91509'
_exptl_crystal_colour colorless
_exptl_crystal_density_diffrn 1.120
_exptl_crystal_description 'thin needle'
_exptl_crystal_F_000 1416
_exptl_crystal_size_max 0.2
_exptl_crystal_size_mid 0.05
_exptl_crystal_size_min 0.05
_refine_diff_density_max 0.366
_refine_diff_density_min -0.264
_refine_diff_density_rms 0.050
_refine_ls_abs_structure_details 'Flack H D (1983), Acta Cryst. A39, 876-881'
_refine_ls_abs_structure_Flack -0.1(2)
_refine_ls_extinction_coef 0.0000(2)
_refine_ls_extinction_expression Fc^*^=kFc[1+0.001xFc^2^\l^3^/sin(2\q)]^-1/4^
_refine_ls_extinction_method SHELXL
_refine_ls_goodness_of_fit_ref 1.017
_refine_ls_hydrogen_treatment mixed
_refine_ls_matrix_type full
_refine_ls_number_parameters 427
_refine_ls_number_reflns 6493
_refine_ls_number_restraints 2
_refine_ls_restrained_S_all 1.017
_refine_ls_R_factor_all 0.0917
_refine_ls_R_factor_gt 0.0611
_refine_ls_shift/su_max 5.033
_refine_ls_shift/su_mean 0.015
_refine_ls_structure_factor_coef Fsqd
_refine_ls_weighting_details 'calc w=1/[\s^2^(Fo^2^)+(0.0458P)^2^+1.8653P] where P=(Fo^2^+2Fc^2^)/3'
_refine_ls_weighting_scheme calc
_refine_ls_wR_factor_gt 0.1104
_refine_ls_wR_factor_ref 0.1233
_reflns_number_gt 4811
_reflns_number_total 6493
_reflns_threshold_expression >2sigma(I)
_cod_data_source_file ja0301212B_1.cif
_cod_data_source_block ras
_cod_database_code 4113999

loop_
_symmetry_equiv_pos_as_xyz
'x, y, z'
'x, -y, z+1/2'
'x+1/2, y+1/2, z'
'x+1/2, -y+1/2, z+1/2'

loop_
_atom_site_label
_atom_site_type_symbol
_atom_site_fract_x
_atom_site_fract_y
_atom_site_fract_z
_atom_site_U_iso_or_equiv
_atom_site_adp_type
_atom_site_occupancy
_atom_site_symmetry_multiplicity
_atom_site_calc_flag
_atom_site_refinement_flags
Al Al 0.30353(7) 0.24274(7) 0.40755(8) 0.0225(3) Uani 1 1 d .
O1 O 0.40471(16) 0.29031(15) 0.41486(17) 0.0220(6) Uani 1 1 d .
O2 O 0.23229(16) 0.30093(16) 0.45796(16) 0.0219(6) Uani 1 1 d .
O3 O 0.2739(2) 0.24528(18) 0.28386(18) 0.0255(7) Uani 1 1 d .
H3OA H 0.318(3) 0.247(2) 0.257(3) 0.023(12) Uiso 1 1 d .
H3OB H 0.229(4) 0.210(3) 0.250(4) 0.072(17) Uiso 1 1 d .
O4 O 0.39452(17) 0.24745(19) 0.17838(17) 0.0350(8) Uani 1 1 d .
O5 O 0.18624(19) 0.12733(19) 0.1971(2) 0.0502(10) Uani 1 1 d .
C1 C 0.4891(2) 0.3165(2) 0.4127(2) 0.0167(8) Uani 1 1 d .
C2 C 0.5608(2) 0.2616(2) 0.4309(2) 0.0173(8) Uani 1 1 d .
C3 C 0.6456(3) 0.2902(2) 0.4231(2) 0.0208(9) Uani 1 1 d .
H3B H 0.6942 0.2540 0.4330 0.025 Uiso 1 1 calc R
C4 C 0.6623(2) 0.3683(2) 0.4019(2) 0.0196(9) Uani 1 1 d .
C5 C 0.5915(3) 0.4205(2) 0.3881(2) 0.0234(9) Uani 1 1 d .
H5A H 0.6026 0.4747 0.3743 0.028 Uiso 1 1 calc R
C6 C 0.5041(2) 0.3973(2) 0.3934(2) 0.0177(9) Uani 1 1 d .
C7 C 0.4306(2) 0.4602(2) 0.3719(2) 0.0207(9) Uani 1 1 d .
C8 C 0.3707(3) 0.4655(2) 0.4463(3) 0.0260(10) Uani 1 1 d .
H8A H 0.3444 0.4130 0.4544 0.039 Uiso 1 1 calc R
H8B H 0.3233 0.5046 0.4291 0.039 Uiso 1 1 calc R
H8C H 0.4065 0.4824 0.5022 0.039 Uiso 1 1 calc R
C9 C 0.4672(3) 0.5453(2) 0.3636(3) 0.0271(10) Uani 1 1 d .
H9A H 0.5057 0.5461 0.3172 0.041 Uiso 1 1 calc R
H9B H 0.5014 0.5614 0.4207 0.041 Uiso 1 1 calc R
H9C H 0.4177 0.5826 0.3477 0.041 Uiso 1 1 calc R
C10 C 0.3723(3) 0.4408(2) 0.2824(2) 0.0247(9) Uani 1 1 d .
H10A H 0.3465 0.3873 0.2853 0.037 Uiso 1 1 calc R
H10B H 0.4088 0.4424 0.2342 0.037 Uiso 1 1 calc R
H10C H 0.3245 0.4804 0.2707 0.037 Uiso 1 1 calc R
C11 C 0.5497(3) 0.1745(2) 0.4575(3) 0.0254(10) Uani 1 1 d .
C12 C 0.4967(3) 0.1292(2) 0.3780(3) 0.0271(10) Uani 1 1 d .
H12A H 0.4390 0.1552 0.3608 0.041 Uiso 1 1 calc R
H12B H 0.4874 0.0737 0.3954 0.041 Uiso 1 1 calc R
H12C H 0.5300 0.1298 0.3273 0.041 Uiso 1 1 calc R
C13 C 0.5050(3) 0.1705(2) 0.5415(3) 0.0304(10) Uani 1 1 d .
H13A H 0.5408 0.2000 0.5898 0.046 Uiso 1 1 calc R
H13B H 0.4999 0.1145 0.5593 0.046 Uiso 1 1 calc R
H13C H 0.4457 0.1943 0.5292 0.046 Uiso 1 1 calc R
C14 C 0.6382(3) 0.1294(2) 0.4798(3) 0.0341(11) Uani 1 1 d .
H14A H 0.6746 0.1552 0.5306 0.051 Uiso 1 1 calc R
H14B H 0.6700 0.1306 0.4280 0.051 Uiso 1 1 calc R
H14C H 0.6265 0.0738 0.4949 0.051 Uiso 1 1 calc R
C15 C 0.7563(3) 0.3949(3) 0.3917(3) 0.0310(10) Uani 1 1 d .
H15A H 0.7974 0.3500 0.4055 0.046 Uiso 1 1 calc R
H15B H 0.7742 0.4392 0.4328 0.046 Uiso 1 1 calc R
H15C H 0.7576 0.4126 0.3302 0.046 Uiso 1 1 calc R
C16 C 0.1692(2) 0.3367(2) 0.4992(3) 0.0201(9) Uani 1 1 d .
C17 C 0.0896(2) 0.3642(2) 0.4476(2) 0.0183(9) Uani 1 1 d .
C18 C 0.0284(2) 0.4036(2) 0.4920(2) 0.0202(9) Uani 1 1 d .
H18A H -0.0252 0.4221 0.4581 0.024 Uiso 1 1 calc R
C19 C 0.0419(3) 0.4172(2) 0.5828(2) 0.0206(9) Uani 1 1 d .
C20 C 0.1200(3) 0.3884(2) 0.6314(2) 0.0235(10) Uani 1 1 d .
H20A H 0.1305 0.3981 0.6938 0.028 Uiso 1 1 calc R
C21 C 0.1832(2) 0.3462(2) 0.5935(2) 0.0194(9) Uani 1 1 d .
C22 C 0.2622(2) 0.3073(2) 0.6546(2) 0.0231(9) Uani 1 1 d .
C23 C 0.2590(3) 0.3240(3) 0.7537(2) 0.0284(10) Uani 1 1 d .
H23A H 0.3101 0.2986 0.7900 0.043 Uiso 1 1 calc R
H23B H 0.2039 0.3021 0.7703 0.043 Uiso 1 1 calc R
H23C H 0.2609 0.3818 0.7642 0.043 Uiso 1 1 calc R
C24 C 0.2560(3) 0.2163(2) 0.6431(3) 0.0294(10) Uani 1 1 d .
H24A H 0.2592 0.2025 0.5808 0.044 Uiso 1 1 calc R
H24B H 0.1996 0.1974 0.6593 0.044 Uiso 1 1 calc R
H24C H 0.3054 0.1909 0.6819 0.044 Uiso 1 1 calc R
C25 C 0.3521(2) 0.3393(3) 0.6353(3) 0.0281(10) Uani 1 1 d .
H25A H 0.3576 0.3297 0.5725 0.042 Uiso 1 1 calc R
H25B H 0.4002 0.3117 0.6735 0.042 Uiso 1 1 calc R
H25C H 0.3557 0.3968 0.6475 0.042 Uiso 1 1 calc R
C26 C 0.0688(2) 0.3505(2) 0.3469(2) 0.0213(9) Uani 1 1 d .
C27 C -0.0230(3) 0.3813(2) 0.3074(3) 0.0257(10) Uani 1 1 d .
H27A H -0.0684 0.3537 0.3356 0.039 Uiso 1 1 calc R
H27B H -0.0331 0.3711 0.2430 0.039 Uiso 1 1 calc R
H27C H -0.0263 0.4390 0.3183 0.039 Uiso 1 1 calc R
C28 C 0.1368(2) 0.3968(2) 0.3000(2) 0.0254(10) Uani 1 1 d .
H28A H 0.1351 0.4537 0.3154 0.038 Uiso 1 1 calc R
H28B H 0.1219 0.3904 0.2352 0.038 Uiso 1 1 calc R
H28C H 0.1966 0.3757 0.3197 0.038 Uiso 1 1 calc R
C29 C 0.0683(3) 0.2614(2) 0.3252(2) 0.0250(9) Uani 1 1 d .
H29A H 0.0250 0.2341 0.3565 0.038 Uiso 1 1 calc R
H29B H 0.1275 0.2390 0.3443 0.038 Uiso 1 1 calc R
H29C H 0.0520 0.2539 0.2607 0.038 Uiso 1 1 calc R
C30 C -0.0261(3) 0.4584(2) 0.6294(3) 0.0275(10) Uani 1 1 d .
H30A H -0.0765 0.4749 0.5854 0.041 Uiso 1 1 calc R
H30B H 0.0006 0.5056 0.6610 0.041 Uiso 1 1 calc R
H30C H -0.0467 0.4215 0.6723 0.041 Uiso 1 1 calc R
C31 C 0.2880(3) 0.1292(3) 0.4341(4) 0.0330(12) Uani 1 1 d .
H31A H 0.309(4) 0.097(3) 0.394(4) 0.073(19) Uiso 1 1 d .
H31B H 0.325(3) 0.109(3) 0.497(3) 0.060(15) Uiso 1 1 d .
H31C H 0.230(4) 0.127(3) 0.435(4) 0.075(19) Uiso 1 1 d .
C32 C 0.3550(3) 0.2426(4) 0.0888(3) 0.0663(18) Uani 1 1 d .
H32A H 0.2906 0.2540 0.0835 0.080 Uiso 1 1 calc R
H32B H 0.3628 0.1882 0.0651 0.080 Uiso 1 1 calc R
C33 C 0.3984(3) 0.3017(3) 0.0387(3) 0.0521(14) Uani 1 1 d .
H33A H 0.3682 0.3542 0.0385 0.063 Uiso 1 1 calc R
H33B H 0.3982 0.2841 -0.0237 0.063 Uiso 1 1 calc R
C34 C 0.4918(3) 0.3068(3) 0.0875(3) 0.0341(11) Uani 1 1 d .
H34A H 0.5324 0.2723 0.0589 0.041 Uiso 1 1 calc R
H34B H 0.5139 0.3626 0.0888 0.041 Uiso 1 1 calc R
C35 C 0.4845(3) 0.2777(3) 0.1803(3) 0.0276(10) Uani 1 1 d .
H35A H 0.5283 0.2347 0.1979 0.033 Uiso 1 1 calc R
H35B H 0.4961 0.3221 0.2237 0.033 Uiso 1 1 calc R
C36 C 0.1010(3) 0.1114(3) 0.1474(3) 0.0338(11) Uani 1 1 d .
H36A H 0.0927 0.1418 0.0907 0.041 Uiso 1 1 calc R
H36B H 0.0533 0.1264 0.1821 0.041 Uiso 1 1 calc R
C37 C 0.0997(3) 0.0239(3) 0.1299(3) 0.0447(13) Uani 1 1 d .
H37A H 0.0648 0.0114 0.0711 0.054 Uiso 1 1 calc R
H37B H 0.0743 -0.0057 0.1768 0.054 Uiso 1 1 calc R
C38 C 0.1964(4) 0.0037(3) 0.1314(4) 0.086(2) Uani 1 1 d .
H38A H 0.2101 -0.0494 0.1591 0.103 Uiso 1 1 calc R
H38B H 0.2116 0.0028 0.0701 0.103 Uiso 1 1 calc R
C39 C 0.2445(3) 0.0645(3) 0.1826(5) 0.075(2) Uani 1 1 d .
H39A H 0.2725 0.0424 0.2405 0.089 Uiso 1 1 calc R
H39B H 0.2920 0.0851 0.1506 0.089 Uiso 1 1 calc R

loop_
_atom_site_aniso_label
_atom_site_aniso_U_11
_atom_site_aniso_U_22
_atom_site_aniso_U_33
_atom_site_aniso_U_23
_atom_site_aniso_U_13
_atom_site_aniso_U_12
Al 0.0203(6) 0.0242(7) 0.0233(6) -0.0026(6) 0.0048(5) -0.0042(5)
O1 0.0169(14) 0.0217(15) 0.0280(15) 0.0027(12) 0.0047(12) -0.0013(12)
O2 0.0166(14) 0.0327(16) 0.0177(14) -0.0019(12) 0.0069(11) 0.0008(12)
O3 0.0170(16) 0.0337(18) 0.0268(16) -0.0060(13) 0.0069(14) -0.0069(14)
O4 0.0257(16) 0.065(2) 0.0152(14) -0.0040(14) 0.0063(12) -0.0095(16)
O5 0.0239(17) 0.048(2) 0.078(3) -0.0330(19) 0.0025(17) -0.0036(15)
C1 0.021(2) 0.019(2) 0.0118(18) -0.0006(15) 0.0050(15) -0.0027(17)
C2 0.024(2) 0.018(2) 0.0106(18) -0.0031(16) 0.0043(15) -0.0016(17)
C3 0.022(2) 0.025(2) 0.015(2) -0.0013(17) 0.0005(16) 0.0050(18)
C4 0.019(2) 0.022(2) 0.019(2) -0.0028(17) 0.0061(16) -0.0001(17)
C5 0.029(2) 0.024(2) 0.018(2) 0.0018(17) 0.0070(18) -0.0023(19)
C6 0.020(2) 0.023(2) 0.010(2) -0.0023(16) 0.0043(16) 0.0004(17)
C7 0.024(2) 0.021(2) 0.016(2) -0.0032(16) 0.0001(16) 0.0012(17)
C8 0.026(2) 0.025(2) 0.029(2) 0.0006(18) 0.0080(19) 0.0064(19)
C9 0.023(2) 0.029(2) 0.029(2) 0.0027(19) 0.0036(18) 0.0018(19)
C10 0.021(2) 0.029(2) 0.026(2) 0.0026(18) 0.0089(17) 0.0032(18)
C11 0.029(2) 0.021(2) 0.027(2) 0.0021(18) 0.0055(18) -0.0016(19)
C12 0.034(3) 0.018(2) 0.031(2) -0.0013(18) 0.010(2) 0.0009(19)
C13 0.036(3) 0.027(2) 0.028(2) 0.0082(19) 0.004(2) -0.005(2)
C14 0.034(3) 0.025(2) 0.042(3) 0.005(2) 0.003(2) 0.006(2)
C15 0.020(2) 0.039(3) 0.036(3) 0.003(2) 0.0121(19) 0.0013(19)
C16 0.019(2) 0.017(2) 0.025(2) 0.0004(17) 0.0064(17) -0.0057(17)
C17 0.018(2) 0.018(2) 0.021(2) 0.0013(16) 0.0097(17) -0.0083(17)
C18 0.017(2) 0.023(2) 0.022(2) 0.0025(17) 0.0053(16) -0.0035(17)
C19 0.025(2) 0.015(2) 0.023(2) 0.0001(17) 0.0070(18) -0.0047(18)
C20 0.033(3) 0.023(2) 0.015(2) 0.0003(17) 0.0052(18) -0.0108(19)
C21 0.022(2) 0.023(2) 0.013(2) -0.0009(17) 0.0018(16) -0.0088(17)
C22 0.019(2) 0.035(2) 0.014(2) 0.0030(18) 0.0005(16) -0.0086(19)
C23 0.020(2) 0.041(3) 0.023(2) 0.0045(19) 0.0000(18) -0.0072(19)
C24 0.025(2) 0.036(3) 0.027(2) 0.0058(19) 0.0027(18) 0.000(2)
C25 0.022(2) 0.044(3) 0.019(2) 0.0025(19) 0.0026(18) -0.006(2)
C26 0.013(2) 0.030(2) 0.021(2) -0.0010(18) 0.0031(16) -0.0051(17)
C27 0.028(2) 0.033(2) 0.017(2) -0.0008(18) 0.0083(17) -0.0006(19)
C28 0.021(2) 0.038(3) 0.017(2) 0.0009(19) 0.0026(17) -0.0026(19)
C29 0.020(2) 0.035(2) 0.020(2) -0.0023(18) 0.0026(17) -0.0040(19)
C30 0.032(2) 0.029(2) 0.023(2) 0.0000(19) 0.0109(18) 0.004(2)
C31 0.025(3) 0.030(3) 0.045(3) -0.004(2) 0.011(2) -0.003(2)
C32 0.038(3) 0.124(5) 0.035(3) 0.013(3) 0.001(2) -0.029(3)
C33 0.048(3) 0.063(4) 0.041(3) 0.021(3) -0.009(2) -0.006(3)
C34 0.038(3) 0.037(3) 0.028(2) 0.000(2) 0.009(2) 0.001(2)
C35 0.020(2) 0.038(3) 0.025(2) -0.0074(19) 0.0014(17) 0.0014(19)
C36 0.035(3) 0.037(3) 0.028(3) -0.005(2) -0.001(2) -0.006(2)
C37 0.052(3) 0.042(3) 0.039(3) -0.008(2) 0.002(2) -0.014(2)
C38 0.089(5) 0.044(4) 0.109(6) -0.023(4) -0.035(4) 0.026(3)
C39 0.034(3) 0.056(4) 0.133(6) -0.037(4) 0.013(3) 0.010(3)

loop_
_atom_type_symbol
_atom_type_description
_atom_type_scat_dispersion_real
_atom_type_scat_dispersion_imag
_atom_type_scat_source
C C 0.0033 0.0016 'International Tables Vol C Tables 4.2.6.8 and 6.1.1.4'
H H 0.0000 0.0000 'International Tables Vol C Tables 4.2.6.8 and 6.1.1.4'
O O 0.0106 0.0060 'International Tables Vol C Tables 4.2.6.8 and 6.1.1.4'
Al Al 0.0645 0.0514 'International Tables Vol C Tables 4.2.6.8 and 6.1.1.4'

loop_
_geom_angle_atom_site_label_1
_geom_angle_atom_site_label_2
_geom_angle_atom_site_label_3
_geom_angle
O2 Al O1 109.08(13)
O2 Al O3 111.05(14)
O1 Al O3 97.85(14)
O2 Al C31 110.75(19)
O1 Al C31 124.53(18)
O3 Al C31 102.09(19)
C1 O1 Al 169.9(2)
C16 O2 Al 171.4(3)
Al O3 O4 121.94(15)
Al O3 O5 121.14(17)
O4 O3 O5 93.19(13)
C32 O4 C35 107.9(3)
C32 O4 H3OA 114.4(13)
C35 O4 H3OA 134.1(13)
C32 O4 O3 110.6(3)
C35 O4 O3 137.6(2)
H3OA O4 O3 3.8(12)
C39 O5 C36 108.8(3)
C39 O5 H3OB 118.3(19)
C36 O5 H3OB 131.8(18)
C39 O5 O3 110.6(3)
C36 O5 O3 139.6(3)
H3OB O5 O3 7.8(18)
O1 C1 C6 119.7(3)
O1 C1 C2 119.2(3)
C6 C1 C2 121.1(3)
C3 C2 C1 117.1(3)
C3 C2 C11 119.2(3)
C1 C2 C11 123.7(3)
C4 C3 C2 123.2(4)
C3 C4 C5 118.0(4)
C3 C4 C15 120.5(4)
C5 C4 C15 121.5(4)
C4 C5 C6 123.0(4)
C5 C6 C1 117.5(3)
C5 C6 C7 117.9(3)
C1 C6 C7 124.5(3)
C6 C7 C9 112.9(3)
C6 C7 C10 110.5(3)
C9 C7 C10 106.9(3)
C6 C7 C8 111.9(3)
C9 C7 C8 105.3(3)
C10 C7 C8 109.1(3)
C2 C11 C13 109.9(3)
C2 C11 C14 113.4(3)
C13 C11 C14 106.1(3)
C2 C11 C12 109.1(3)
C13 C11 C12 112.4(3)
C14 C11 C12 105.8(3)
O2 C16 C17 119.5(3)
O2 C16 C21 120.0(3)
C17 C16 C21 120.5(3)
C18 C17 C16 117.7(3)
C18 C17 C26 119.8(3)
C16 C17 C26 122.5(3)
C19 C18 C17 123.2(4)
C18 C19 C20 117.5(4)
C18 C19 C30 122.2(4)
C20 C19 C30 120.3(3)
C21 C20 C19 123.4(3)
C20 C21 C16 117.6(3)
C20 C21 C22 119.5(3)
C16 C21 C22 122.8(3)
C24 C22 C23 106.3(3)
C24 C22 C25 111.5(3)
C23 C22 C25 106.3(3)
C24 C22 C21 108.6(3)
C23 C22 C21 112.0(3)
C25 C22 C21 112.0(3)
C29 C26 C27 105.6(3)
C29 C26 C17 110.8(3)
C27 C26 C17 112.6(3)
C29 C26 C28 111.9(3)
C27 C26 C28 106.6(3)
C17 C26 C28 109.2(3)
O4 C32 C33 107.4(4)
C32 C33 C34 104.5(4)
C35 C34 C33 104.3(4)
O4 C35 C34 106.9(3)
O5 C36 C37 105.4(4)
C36 C37 C38 103.3(4)
C39 C38 C37 105.9(5)
O5 C39 C38 109.5(5)

loop_
_geom_bond_atom_site_label_1
_geom_bond_atom_site_label_2
_geom_bond_distance
Al O2 1.717(3)
Al O1 1.722(3)
Al O3 1.863(3)
Al C31 1.961(5)
O1 C1 1.362(4)
O2 C16 1.359(4)
O3 O4 2.605(4)
O3 O5 2.623(4)
O4 C32 1.405(5)
O4 C35 1.457(5)
O4 H3OA 1.79(4)
O5 C39 1.412(5)
O5 C36 1.427(5)
O5 H3OB 1.68(6)
C1 C6 1.407(5)
C1 C2 1.422(5)
C2 C3 1.398(5)
C2 C11 1.527(5)
C3 C4 1.376(5)
C4 C5 1.378(5)
C4 C15 1.528(5)
C5 C6 1.400(5)
C6 C7 1.535(5)
C7 C9 1.540(5)
C7 C10 1.542(5)
C7 C8 1.553(5)
C11 C13 1.530(5)
C11 C14 1.537(5)
C11 C12 1.546(5)
C16 C17 1.418(5)
C16 C21 1.422(5)
C17 C18 1.393(5)
C17 C26 1.530(5)
C18 C19 1.379(5)
C19 C20 1.390(5)
C19 C30 1.502(5)
C20 C21 1.383(5)
C21 C22 1.550(5)
C22 C24 1.531(5)
C22 C23 1.536(5)
C22 C25 1.536(5)
C26 C29 1.524(5)
C26 C27 1.527(5)
C26 C28 1.547(5)
C32 C33 1.462(6)
C33 C34 1.506(6)
C34 C35 1.506(6)
C36 C37 1.487(6)
C37 C38 1.507(7)
C38 C39 1.416(7)
